data_7127967
loop_
_publ_author_name
'So, Jongho'
'Kim, Seji'
'Cho, Kyung-Bin'
'Lee, Yunho'

_publ_section_title
;
 Metal-ligand cooperative transformation of alkyl azide to isocyanate
 occurring at a Co-Si moiety.
;
_journal_issue 26
_journal_name_full 'Chemical communications (Cambridge, England)'
_journal_page_first 3219
_journal_page_last 3222
_journal_paper_doi 10.1039/d0cc08012h
_journal_volume 57
_journal_year 2021
_chemical_formula_moiety 'C50 H78 Co2 N2 P4 Si2'
_chemical_formula_sum 'C50 H78 Co2 N2 P4 Si2'
_chemical_formula_weight 1005.06
_chemical_name_systematic {(MeSiP2)Co}2(N2)
_space_group_crystal_system triclinic
_space_group_IT_number 2
_space_group_name_Hall '-P 1'
_space_group_name_H-M_alt 'P -1'
_atom_sites_solution_hydrogens geom
_audit_creation_method SHELXL-2018/3
_audit_update_record
;
2019-09-19 deposited with the CCDC.	2021-02-19 downloaded from the CCDC.
;
_cell_angle_alpha 98.615(2)
_cell_angle_beta 98.070(2)
_cell_angle_gamma 104.748(2)
_cell_formula_units_Z 2
_cell_length_a 11.9844(4)
_cell_length_b 13.1181(4)
_cell_length_c 17.6206(6)
_cell_measurement_reflns_used 117939
_cell_measurement_temperature 120(2)
_cell_measurement_theta_max 36.590
_cell_measurement_theta_min 1.190
_cell_volume 2602.12(15)
_computing_cell_refinement 'Bruker SMART'
_computing_data_collection 'Bruker SMART'
_computing_data_reduction 'Bruker SAINT'
_computing_molecular_graphics 'Bruker SHELXTL'
_computing_publication_material 'Bruker SHELXTL'
_computing_structure_refinement 'SHELXL-2018/3 (Sheldrick, 2018)'
_computing_structure_solution 'SHELXT 2018/2 (Sheldrick, 2018)'
_diffrn_ambient_temperature 120(2)
_diffrn_measured_fraction_theta_full 0.999
_diffrn_measured_fraction_theta_max 0.958
_diffrn_measurement_device_type 'CCD area detector'
_diffrn_measurement_method 'phi and omega scans'
_diffrn_radiation_type MoK\a
_diffrn_radiation_wavelength 0.71073
_diffrn_reflns_av_R_equivalents 0.0456
_diffrn_reflns_av_unetI/netI 0.0443
_diffrn_reflns_Laue_measured_fraction_full 0.999
_diffrn_reflns_Laue_measured_fraction_max 0.958
_diffrn_reflns_limit_h_max 20
_diffrn_reflns_limit_h_min -20
_diffrn_reflns_limit_k_max 21
_diffrn_reflns_limit_k_min -21
_diffrn_reflns_limit_l_max 29
_diffrn_reflns_limit_l_min -29
_diffrn_reflns_number 117929
_diffrn_reflns_point_group_measured_fraction_full 0.999
_diffrn_reflns_point_group_measured_fraction_max 0.958
_diffrn_reflns_theta_full 25.242
_diffrn_reflns_theta_max 36.590
_diffrn_reflns_theta_min 2.202
_diffrn_source 'fine-focus sealed tube'
_exptl_absorpt_coefficient_mu 0.841
_exptl_absorpt_correction_type multi-scan
_exptl_absorpt_process_details SADABS
_exptl_crystal_colour green
_exptl_crystal_density_diffrn 1.283
_exptl_crystal_density_meas ?
_exptl_crystal_density_method 'not measured'
_exptl_crystal_description block
_exptl_crystal_F_000 1068
_exptl_crystal_size_max 0.4
_exptl_crystal_size_mid 0.2
_exptl_crystal_size_min 0.2
_exptl_transmission_factor_max 0.7472
_exptl_transmission_factor_min 0.6700
_refine_diff_density_max 0.882
_refine_diff_density_min -0.541
_refine_diff_density_rms 0.084
_refine_ls_extinction_method none
_refine_ls_goodness_of_fit_ref 1.015
_refine_ls_hydrogen_treatment constr
_refine_ls_matrix_type full
_refine_ls_number_parameters 559
_refine_ls_number_reflns 24622
_refine_ls_number_restraints 0
_refine_ls_restrained_S_all 1.015
_refine_ls_R_factor_all 0.0614
_refine_ls_R_factor_gt 0.0369
_refine_ls_shift/su_max 0.002
_refine_ls_shift/su_mean 0.000
_refine_ls_structure_factor_coef Fsqd
_refine_ls_weighting_details 'w=1/[\s^2^(Fo^2^)+(0.0486P)^2^+0.2320P] where P=(Fo^2^+2Fc^2^)/3'
_refine_ls_weighting_scheme calc
_refine_ls_wR_factor_gt 0.0872
_refine_ls_wR_factor_ref 0.0964
_reflns_Friedel_coverage 0.000
_reflns_number_gt 17883
_reflns_number_total 24622
_reflns_threshold_expression 'I > 2\s(I)'
_cod_data_source_file d0cc08012h2.cif
_cod_data_source_block 0727A-1_a
_cod_depositor_comments
;
The following automatic conversions were performed:

data item '_exptl_crystal_density_meas' value 'not measured' was
changed to '?' -- the value is perceived as not measured.

Automatic conversion script
Id: cif_fix_values 7556 2019-12-06 15:28:31Z antanas 

 Adding full bibliography for 7127967--7127973.cif.
;
_cod_original_cell_volume 2602.11(15)
_cod_database_code 7127967
_shelx_shelxl_version_number 2018/3
_shelx_space_group_comment
;
The symmetry employed for this shelxl refinement is uniquely defined
by the following loop, which should always be used as a source of
symmetry information in preference to the above space-group names.
They are only intended as comments.
;

loop_
_space_group_symop_operation_xyz
'x, y, z'
'-x, -y, -z'

loop_
_atom_site_label
_atom_site_type_symbol
_atom_site_fract_x
_atom_site_fract_y
_atom_site_fract_z
_atom_site_U_iso_or_equiv
_atom_site_adp_type
_atom_site_occupancy
_atom_site_site_symmetry_order
_atom_site_calc_flag
_atom_site_refinement_flags_posn
_atom_site_refinement_flags_adp
_atom_site_refinement_flags_occupancy
_atom_site_disorder_assembly
_atom_site_disorder_group
Co1 Co 0.78110(2) 0.55577(2) 0.26573(2) 0.01484(3) Uani 1 1 d . . . . .
C1 C 0.97104(10) 0.73108(9) 0.18543(6) 0.0186(2) Uani 1 1 d . . . . .
N1 N 0.68535(8) 0.42323(8) 0.26030(5) 0.01708(17) Uani 1 1 d . . . . .
Si1 Si 0.82736(3) 0.71085(2) 0.22304(2) 0.01612(6) Uani 1 1 d . . . . .
P1 P 0.91808(3) 0.52322(2) 0.20547(2) 0.01715(5) Uani 1 1 d . . . . .
Co2 Co 0.47950(2) 0.23542(2) 0.23757(2) 0.01550(3) Uani 1 1 d . . . . .
C2 C 1.01592(10) 0.64174(9) 0.18218(7) 0.0189(2) Uani 1 1 d . . . . .
N2 N 0.61276(8) 0.34349(8) 0.24832(6) 0.01789(17) Uani 1 1 d . . . . .
Si2 Si 0.30416(3) 0.18268(3) 0.27175(2) 0.01670(6) Uani 1 1 d . . . . .
P2 P 0.74924(3) 0.65457(2) 0.36612(2) 0.01849(6) Uani 1 1 d . . . . .
P3 P 0.52129(2) 0.12113(2) 0.30739(2) 0.01823(6) Uani 1 1 d . . . . .
C3 C 1.12634(11) 0.64801(11) 0.16229(8) 0.0264(2) Uani 1 1 d . . . . .
H3 H 1.156246 0.587389 0.160444 0.032 Uiso 1 1 calc R U . . .
P4 P 0.37495(2) 0.24466(2) 0.12889(2) 0.01686(5) Uani 1 1 d . . . . .
C4 C 1.19218(11) 0.74242(11) 0.14527(8) 0.0286(3) Uani 1 1 d . . . . .
H4 H 1.267762 0.746810 0.133014 0.034 Uiso 1 1 calc R U . . .
C7 C 0.84220(9) 0.82882(9) 0.30453(7) 0.0184(2) Uani 1 1 d . . . . .
C6 C 1.03760(11) 0.82403(10) 0.16519(7) 0.0251(2) Uani 1 1 d . . . . .
H6 H 1.006939 0.883973 0.164439 0.030 Uiso 1 1 calc R U . . .
C5 C 1.14781(12) 0.83028(11) 0.14614(8) 0.0277(3) Uani 1 1 d . . . . .
H5 H 1.192399 0.894581 0.133789 0.033 Uiso 1 1 calc R U . . .
C9 C 0.80696(13) 0.87848(11) 0.43616(8) 0.0303(3) Uani 1 1 d . . . . .
H9 H 0.779002 0.857859 0.481023 0.036 Uiso 1 1 calc R U . . .
C8 C 0.80452(10) 0.79998(10) 0.37198(7) 0.0217(2) Uani 1 1 d . . . . .
C10 C 0.85037(12) 0.98634(11) 0.43383(9) 0.0316(3) Uani 1 1 d . . . . .
H10 H 0.854457 1.039777 0.477770 0.038 Uiso 1 1 calc R U . . .
C11 C 0.88788(11) 1.01620(10) 0.36720(9) 0.0271(3) Uani 1 1 d . . . . .
H11 H 0.918019 1.090086 0.365717 0.032 Uiso 1 1 calc R U . . .
C12 C 0.88137(10) 0.93818(10) 0.30274(8) 0.0225(2) Uani 1 1 d . . . . .
H12 H 0.903924 0.959514 0.256636 0.027 Uiso 1 1 calc R U . . .
C13 C 0.71566(12) 0.72801(11) 0.14170(8) 0.0261(2) Uani 1 1 d . . . . .
H13A H 0.741968 0.800217 0.130259 0.039 Uiso 1 1 calc R U . . .
H13B H 0.639471 0.718315 0.158169 0.039 Uiso 1 1 calc R U . . .
H13C H 0.707907 0.674334 0.094709 0.039 Uiso 1 1 calc R U . . .
C14 C 1.02214(11) 0.46215(11) 0.25787(8) 0.0258(2) Uani 1 1 d . . . . .
H14 H 1.077275 0.448404 0.222506 0.031 Uiso 1 1 calc R U . . .
C15 C 1.09560(14) 0.53884(14) 0.33212(9) 0.0374(3) Uani 1 1 d . . . . .
H15A H 1.155794 0.508130 0.354998 0.056 Uiso 1 1 calc R U . . .
H15B H 1.044662 0.549634 0.369692 0.056 Uiso 1 1 calc R U . . .
H15C H 1.133488 0.608006 0.319324 0.056 Uiso 1 1 calc R U . . .
C16 C 0.95769(14) 0.35402(12) 0.27502(10) 0.0361(3) Uani 1 1 d . . . . .
H16A H 1.014560 0.323119 0.301876 0.054 Uiso 1 1 calc R U . . .
H16B H 0.916172 0.305078 0.225833 0.054 Uiso 1 1 calc R U . . .
H16C H 0.901012 0.364526 0.308333 0.054 Uiso 1 1 calc R U . . .
C17 C 0.86419(11) 0.42789(10) 0.10913(7) 0.0229(2) Uani 1 1 d . . . . .
H17 H 0.807861 0.362345 0.118457 0.028 Uiso 1 1 calc R U . . .
C18 C 0.79418(12) 0.47701(11) 0.05270(8) 0.0279(3) Uani 1 1 d . . . . .
H18A H 0.759721 0.424563 0.003951 0.042 Uiso 1 1 calc R U . . .
H18B H 0.846553 0.541399 0.041549 0.042 Uiso 1 1 calc R U . . .
H18C H 0.731439 0.496525 0.076448 0.042 Uiso 1 1 calc R U . . .
C19 C 0.95805(13) 0.39008(12) 0.07138(8) 0.0327(3) Uani 1 1 d . . . . .
H19A H 0.920524 0.338418 0.022670 0.049 Uiso 1 1 calc R U . . .
H19B H 0.999390 0.355679 0.107269 0.049 Uiso 1 1 calc R U . . .
H19C H 1.014256 0.451971 0.060062 0.049 Uiso 1 1 calc R U . . .
C20 C 0.82115(13) 0.63387(11) 0.46136(7) 0.0290(3) Uani 1 1 d . . . . .
H20 H 0.778481 0.656956 0.502653 0.035 Uiso 1 1 calc R U . . .
C21 C 0.95047(14) 0.70040(14) 0.48456(9) 0.0396(3) Uani 1 1 d . . . . .
H21A H 0.987403 0.680227 0.531076 0.059 Uiso 1 1 calc R U . . .
H21B H 0.955105 0.776973 0.495976 0.059 Uiso 1 1 calc R U . . .
H21C H 0.991449 0.686474 0.441456 0.059 Uiso 1 1 calc R U . . .
C22 C 0.81210(15) 0.51433(13) 0.45789(9) 0.0383(3) Uani 1 1 d . . . . .
H22A H 0.846592 0.503998 0.508989 0.057 Uiso 1 1 calc R U . . .
H22B H 0.854590 0.490380 0.418296 0.057 Uiso 1 1 calc R U . . .
H22C H 0.729338 0.472313 0.444189 0.057 Uiso 1 1 calc R U . . .
C23 C 0.59700(11) 0.64836(11) 0.38219(8) 0.0275(3) Uani 1 1 d . . . . .
H23 H 0.603684 0.702763 0.430110 0.033 Uiso 1 1 calc R U . . .
C24 C 0.53069(13) 0.68117(13) 0.31357(10) 0.0369(3) Uani 1 1 d . . . . .
H24A H 0.451051 0.678672 0.322103 0.055 Uiso 1 1 calc R U . . .
H24B H 0.526457 0.631530 0.265106 0.055 Uiso 1 1 calc R U . . .
H24C H 0.572073 0.754348 0.309536 0.055 Uiso 1 1 calc R U . . .
C25 C 0.52980(13) 0.53924(12) 0.39595(9) 0.0355(3) Uani 1 1 d . . . . .
H25A H 0.449976 0.540197 0.401917 0.053 Uiso 1 1 calc R U . . .
H25B H 0.570167 0.524111 0.443506 0.053 Uiso 1 1 calc R U . . .
H25C H 0.526111 0.483333 0.351272 0.053 Uiso 1 1 calc R U . . .
C26 C 0.28946(10) 0.05743(10) 0.31584(7) 0.0200(2) Uani 1 1 d . . . . .
C27 C 0.39410(10) 0.02866(10) 0.33070(7) 0.0215(2) Uani 1 1 d . . . . .
C28 C 0.39700(12) -0.06164(12) 0.36401(9) 0.0316(3) Uani 1 1 d . . . . .
H28 H 0.468830 -0.079333 0.375450 0.038 Uiso 1 1 calc R U . . .
C29 C 0.29488(14) -0.12481(12) 0.38014(9) 0.0361(3) Uani 1 1 d . . . . .
H29 H 0.296143 -0.187355 0.400929 0.043 Uiso 1 1 calc R U . . .
C30 C 0.19059(12) -0.09700(13) 0.36602(8) 0.0335(3) Uani 1 1 d . . . . .
H30 H 0.120638 -0.140528 0.377091 0.040 Uiso 1 1 calc R U . . .
C31 C 0.18864(11) -0.00579(12) 0.33581(8) 0.0284(3) Uani 1 1 d . . . . .
H31 H 0.117728 0.014348 0.328457 0.034 Uiso 1 1 calc R U . . .
C32 C 0.17975(9) 0.15558(9) 0.18519(6) 0.01692(19) Uani 1 1 d . . . . .
C33 C 0.21660(9) 0.18132(9) 0.11648(7) 0.01806(19) Uani 1 1 d . . . . .
C34 C 0.13477(11) 0.16813(10) 0.04818(7) 0.0234(2) Uani 1 1 d . . . . .
H34 H 0.160763 0.186440 0.002193 0.028 Uiso 1 1 calc R U . . .
C35 C 0.01569(11) 0.12831(10) 0.04770(7) 0.0248(2) Uani 1 1 d . . . . .
H35 H -0.039772 0.116933 0.000913 0.030 Uiso 1 1 calc R U . . .
C36 C -0.02226(10) 0.10513(10) 0.11573(8) 0.0243(2) Uani 1 1 d . . . . .
H36 H -0.103879 0.079200 0.115657 0.029 Uiso 1 1 calc R U . . .
C37 C 0.05859(10) 0.11970(10) 0.18384(7) 0.0211(2) Uani 1 1 d . . . . .
H37 H 0.031474 0.105150 0.230313 0.025 Uiso 1 1 calc R U . . .
C38 C 0.27173(11) 0.28477(12) 0.34740(8) 0.0280(3) Uani 1 1 d . . . . .
H38A H 0.196827 0.252854 0.362466 0.042 Uiso 1 1 calc R U . . .
H38B H 0.266926 0.348107 0.325303 0.042 Uiso 1 1 calc R U . . .
H38C H 0.334686 0.306084 0.393531 0.042 Uiso 1 1 calc R U . . .
C39 C 0.59971(11) 0.02954(11) 0.26067(8) 0.0242(2) Uani 1 1 d . . . . .
H39 H 0.637579 -0.001371 0.302388 0.029 Uiso 1 1 calc R U . . .
C40 C 0.51394(14) -0.06351(13) 0.20015(9) 0.0374(3) Uani 1 1 d . . . . .
H40A H 0.557128 -0.110451 0.176955 0.056 Uiso 1 1 calc R U . . .
H40B H 0.474773 -0.034853 0.159112 0.056 Uiso 1 1 calc R U . . .
H40C H 0.455041 -0.104746 0.225658 0.056 Uiso 1 1 calc R U . . .
C41 C 0.69595(13) 0.09032(13) 0.22220(9) 0.0357(3) Uani 1 1 d . . . . .
H41A H 0.736916 0.040754 0.199737 0.054 Uiso 1 1 calc R U . . .
H41B H 0.752037 0.148304 0.261462 0.054 Uiso 1 1 calc R U . . .
H41C H 0.660583 0.120840 0.180761 0.054 Uiso 1 1 calc R U . . .
C42 C 0.60955(11) 0.17074(11) 0.40876(7) 0.0242(2) Uani 1 1 d . . . . .
H42 H 0.611280 0.106943 0.433170 0.029 Uiso 1 1 calc R U . . .
C43 C 0.54804(13) 0.23909(13) 0.45664(8) 0.0328(3) Uani 1 1 d . . . . .
H43A H 0.593987 0.265865 0.509738 0.049 Uiso 1 1 calc R U . . .
H43B H 0.469488 0.195171 0.458847 0.049 Uiso 1 1 calc R U . . .
H43C H 0.541253 0.299974 0.431987 0.049 Uiso 1 1 calc R U . . .
C44 C 0.73592(11) 0.23413(12) 0.41068(9) 0.0309(3) Uani 1 1 d . . . . .
H44A H 0.775127 0.264927 0.464968 0.046 Uiso 1 1 calc R U . . .
H44B H 0.736316 0.292063 0.381387 0.046 Uiso 1 1 calc R U . . .
H44C H 0.777590 0.186160 0.386920 0.046 Uiso 1 1 calc R U . . .
C45 C 0.41435(11) 0.18277(11) 0.03755(7) 0.0236(2) Uani 1 1 d . . . . .
H45 H 0.380572 0.212427 -0.006500 0.028 Uiso 1 1 calc R U . . .
C46 C 0.36212(14) 0.06073(12) 0.01863(9) 0.0359(3) Uani 1 1 d . . . . .
H46A H 0.385601 0.030984 -0.029014 0.054 Uiso 1 1 calc R U . . .
H46B H 0.276262 0.043084 0.010669 0.054 Uiso 1 1 calc R U . . .
H46C H 0.391007 0.029881 0.062115 0.054 Uiso 1 1 calc R U . . .
C47 C 0.54757(12) 0.21102(14) 0.04218(9) 0.0351(3) Uani 1 1 d . . . . .
H47A H 0.564701 0.185088 -0.008797 0.053 Uiso 1 1 calc R U . . .
H47B H 0.582068 0.176887 0.081588 0.053 Uiso 1 1 calc R U . . .
H47C H 0.581177 0.289143 0.056702 0.053 Uiso 1 1 calc R U . . .
C48 C 0.36485(11) 0.37829(10) 0.10769(7) 0.0232(2) Uani 1 1 d . . . . .
H48 H 0.305934 0.364503 0.058454 0.028 Uiso 1 1 calc R U . . .
C49 C 0.31788(13) 0.43406(12) 0.17352(9) 0.0331(3) Uani 1 1 d . . . . .
H49A H 0.315051 0.505220 0.164169 0.050 Uiso 1 1 calc R U . . .
H49B H 0.369780 0.441832 0.223523 0.050 Uiso 1 1 calc R U . . .
H49C H 0.238700 0.390880 0.175083 0.050 Uiso 1 1 calc R U . . .
C50 C 0.47977(12) 0.45087(12) 0.09567(9) 0.0324(3) Uani 1 1 d . . . . .
H50A H 0.468659 0.520261 0.087746 0.049 Uiso 1 1 calc R U . . .
H50B H 0.503812 0.416969 0.049681 0.049 Uiso 1 1 calc R U . . .
H50C H 0.540730 0.462053 0.141863 0.049 Uiso 1 1 calc R U . . .

loop_
_atom_site_aniso_label
_atom_site_aniso_U_11
_atom_site_aniso_U_22
_atom_site_aniso_U_33
_atom_site_aniso_U_23
_atom_site_aniso_U_13
_atom_site_aniso_U_12
Co1 0.01670(7) 0.01475(7) 0.01330(6) 0.00207(5) 0.00514(5) 0.00394(5)
C1 0.0210(5) 0.0189(5) 0.0153(5) 0.0024(4) 0.0053(4) 0.0040(4)
N1 0.0175(4) 0.0186(4) 0.0156(4) 0.0028(3) 0.0051(3) 0.0053(3)
Si1 0.01790(13) 0.01623(14) 0.01507(13) 0.00320(10) 0.00432(10) 0.00551(10)
P1 0.01892(13) 0.01726(13) 0.01765(13) 0.00445(10) 0.00718(10) 0.00666(10)
Co2 0.01317(6) 0.01736(7) 0.01607(7) 0.00350(5) 0.00300(5) 0.00418(5)
C2 0.0183(5) 0.0198(5) 0.0186(5) 0.0032(4) 0.0061(4) 0.0046(4)
N2 0.0170(4) 0.0198(4) 0.0173(4) 0.0045(3) 0.0029(3) 0.0057(3)
Si2 0.01452(13) 0.02054(15) 0.01561(13) 0.00339(11) 0.00365(10) 0.00551(11)
P2 0.02119(13) 0.01842(13) 0.01475(12) 0.00043(10) 0.00646(10) 0.00350(10)
P3 0.01559(12) 0.02123(14) 0.01937(13) 0.00536(11) 0.00368(10) 0.00677(10)
C3 0.0220(5) 0.0280(6) 0.0319(7) 0.0065(5) 0.0115(5) 0.0083(5)
P4 0.01569(12) 0.01998(13) 0.01605(12) 0.00453(10) 0.00413(9) 0.00583(10)
C4 0.0207(5) 0.0335(7) 0.0294(6) 0.0032(5) 0.0109(5) 0.0019(5)
C7 0.0150(4) 0.0180(5) 0.0215(5) 0.0010(4) 0.0037(4) 0.0047(4)
C6 0.0306(6) 0.0204(6) 0.0250(6) 0.0052(5) 0.0112(5) 0.0046(5)
C5 0.0293(6) 0.0256(6) 0.0245(6) 0.0043(5) 0.0111(5) -0.0021(5)
C9 0.0363(7) 0.0262(6) 0.0246(6) -0.0044(5) 0.0098(5) 0.0055(5)
C8 0.0231(5) 0.0188(5) 0.0208(5) -0.0010(4) 0.0062(4) 0.0032(4)
C10 0.0324(7) 0.0233(6) 0.0330(7) -0.0096(5) 0.0055(5) 0.0060(5)
C11 0.0206(5) 0.0175(5) 0.0403(7) -0.0014(5) 0.0057(5) 0.0045(4)
C12 0.0181(5) 0.0193(5) 0.0308(6) 0.0035(4) 0.0068(4) 0.0060(4)
C13 0.0291(6) 0.0271(6) 0.0230(6) 0.0063(5) 0.0010(4) 0.0106(5)
C14 0.0268(6) 0.0317(7) 0.0273(6) 0.0124(5) 0.0105(5) 0.0165(5)
C15 0.0351(7) 0.0512(9) 0.0295(7) 0.0109(6) 0.0007(6) 0.0195(7)
C16 0.0411(8) 0.0351(8) 0.0470(9) 0.0235(7) 0.0194(7) 0.0221(6)
C17 0.0264(6) 0.0198(5) 0.0223(5) 0.0000(4) 0.0096(4) 0.0056(4)
C18 0.0289(6) 0.0326(7) 0.0208(6) -0.0003(5) 0.0054(4) 0.0087(5)
C19 0.0401(8) 0.0333(7) 0.0287(7) -0.0001(5) 0.0133(6) 0.0175(6)
C20 0.0376(7) 0.0315(7) 0.0150(5) 0.0013(5) 0.0052(5) 0.0065(5)
C21 0.0376(8) 0.0418(9) 0.0306(7) -0.0018(6) -0.0070(6) 0.0079(6)
C22 0.0524(9) 0.0378(8) 0.0249(7) 0.0130(6) 0.0030(6) 0.0112(7)
C23 0.0260(6) 0.0254(6) 0.0303(6) -0.0024(5) 0.0145(5) 0.0052(5)
C24 0.0255(6) 0.0350(8) 0.0517(9) 0.0062(7) 0.0090(6) 0.0114(6)
C25 0.0310(7) 0.0352(8) 0.0392(8) 0.0041(6) 0.0185(6) 0.0025(6)
C26 0.0172(5) 0.0262(6) 0.0163(5) 0.0067(4) 0.0028(4) 0.0044(4)
C27 0.0199(5) 0.0231(6) 0.0226(5) 0.0084(4) 0.0042(4) 0.0058(4)
C28 0.0293(6) 0.0307(7) 0.0385(8) 0.0180(6) 0.0050(5) 0.0095(5)
C29 0.0381(8) 0.0322(7) 0.0378(8) 0.0206(6) 0.0056(6) 0.0025(6)
C30 0.0279(6) 0.0401(8) 0.0287(7) 0.0170(6) 0.0043(5) -0.0025(5)
C31 0.0198(5) 0.0402(7) 0.0246(6) 0.0143(5) 0.0046(4) 0.0028(5)
C32 0.0168(4) 0.0162(5) 0.0181(5) 0.0033(4) 0.0033(3) 0.0052(4)
C33 0.0165(5) 0.0202(5) 0.0178(5) 0.0032(4) 0.0036(4) 0.0058(4)
C34 0.0227(5) 0.0288(6) 0.0178(5) 0.0033(4) 0.0019(4) 0.0073(4)
C35 0.0207(5) 0.0263(6) 0.0239(6) 0.0009(5) -0.0028(4) 0.0065(4)
C36 0.0156(5) 0.0233(6) 0.0311(6) 0.0045(5) 0.0006(4) 0.0030(4)
C37 0.0177(5) 0.0216(5) 0.0246(5) 0.0069(4) 0.0052(4) 0.0046(4)
C38 0.0242(6) 0.0353(7) 0.0240(6) -0.0023(5) 0.0064(4) 0.0110(5)
C39 0.0243(6) 0.0281(6) 0.0254(6) 0.0070(5) 0.0059(4) 0.0147(5)
C40 0.0404(8) 0.0366(8) 0.0353(8) -0.0030(6) 0.0028(6) 0.0186(6)
C41 0.0365(7) 0.0444(9) 0.0392(8) 0.0171(7) 0.0196(6) 0.0223(7)
C42 0.0224(5) 0.0296(6) 0.0216(5) 0.0057(5) 0.0012(4) 0.0097(5)
C43 0.0307(7) 0.0468(9) 0.0216(6) 0.0007(6) 0.0029(5) 0.0166(6)
C44 0.0226(6) 0.0336(7) 0.0337(7) 0.0031(6) -0.0012(5) 0.0084(5)
C45 0.0247(5) 0.0326(6) 0.0169(5) 0.0059(4) 0.0065(4) 0.0121(5)
C46 0.0406(8) 0.0342(8) 0.0326(7) -0.0043(6) 0.0097(6) 0.0148(6)
C47 0.0279(7) 0.0506(9) 0.0308(7) 0.0057(6) 0.0136(5) 0.0150(6)
C48 0.0217(5) 0.0240(6) 0.0259(6) 0.0086(5) 0.0030(4) 0.0084(4)
C49 0.0315(7) 0.0249(6) 0.0458(8) 0.0040(6) 0.0103(6) 0.0130(5)
C50 0.0295(7) 0.0321(7) 0.0393(8) 0.0187(6) 0.0075(5) 0.0079(5)

loop_
_atom_type_symbol
_atom_type_description
_atom_type_scat_dispersion_real
_atom_type_scat_dispersion_imag
_atom_type_scat_source
C C 0.0033 0.0016 'International Tables Vol C Tables 4.2.6.8 and 6.1.1.4'
H H 0.0000 0.0000 'International Tables Vol C Tables 4.2.6.8 and 6.1.1.4'
N N 0.0061 0.0033 'International Tables Vol C Tables 4.2.6.8 and 6.1.1.4'
Si Si 0.0817 0.0704 'International Tables Vol C Tables 4.2.6.8 and 6.1.1.4'
O O 0.0106 0.0060 'International Tables Vol C Tables 4.2.6.8 and 6.1.1.4'
P P 0.1023 0.0942 'International Tables Vol C Tables 4.2.6.8 and 6.1.1.4'
Co Co 0.3494 0.9721 'International Tables Vol C Tables 4.2.6.8 and 6.1.1.4'

loop_
_geom_angle_atom_site_label_1
_geom_angle_atom_site_label_2
_geom_angle_atom_site_label_3
_geom_angle
_geom_angle_site_symmetry_1
_geom_angle_site_symmetry_3
_geom_angle_publ_flag
N1 Co1 P2 105.04(3) . . ?
N1 Co1 P1 102.83(3) . . ?
P2 Co1 P1 143.479(13) . . ?
N1 Co1 Si1 151.31(3) . . ?
P2 Co1 Si1 83.642(13) . . ?
P1 Co1 Si1 83.129(12) . . ?
C6 C1 C2 118.07(11) . . ?
C6 C1 Si1 127.99(9) . . ?
C2 C1 Si1 113.85(8) . . ?
N2 N1 Co1 169.17(9) . . ?
C13 Si1 C7 103.48(5) . . ?
C13 Si1 C1 106.12(6) . . ?
C7 Si1 C1 108.71(5) . . ?
C13 Si1 Co1 116.35(4) . . ?
C7 Si1 Co1 110.64(4) . . ?
C1 Si1 Co1 111.05(4) . . ?
C2 P1 C14 102.91(6) . . ?
C2 P1 C17 103.74(5) . . ?
C14 P1 C17 102.53(6) . . ?
C2 P1 Co1 114.73(4) . . ?
C14 P1 Co1 116.23(4) . . ?
C17 P1 Co1 114.96(4) . . ?
N2 Co2 P4 103.56(3) . . ?
N2 Co2 P3 107.23(3) . . ?
P4 Co2 P3 142.346(14) . . ?
N2 Co2 Si2 146.39(3) . . ?
P4 Co2 Si2 83.245(12) . . ?
P3 Co2 Si2 83.001(12) . . ?
C3 C2 C1 120.35(11) . . ?
C3 C2 P1 125.61(9) . . ?
C1 C2 P1 114.03(8) . . ?
N1 N2 Co2 167.68(9) . . ?
C38 Si2 C32 104.21(5) . . ?
C38 Si2 C26 105.31(6) . . ?
C32 Si2 C26 109.22(5) . . ?
C38 Si2 Co2 114.89(4) . . ?
C32 Si2 Co2 111.53(4) . . ?
C26 Si2 Co2 111.23(4) . . ?
C8 P2 C20 103.35(6) . . ?
C8 P2 C23 98.63(6) . . ?
C20 P2 C23 102.52(6) . . ?
C8 P2 Co1 115.02(4) . . ?
C20 P2 Co1 113.26(5) . . ?
C23 P2 Co1 121.53(4) . . ?
C27 P3 C39 103.43(6) . . ?
C27 P3 C42 98.11(6) . . ?
C39 P3 C42 103.24(6) . . ?
C27 P3 Co2 114.91(4) . . ?
C39 P3 Co2 114.63(4) . . ?
C42 P3 Co2 120.00(4) . . ?
C4 C3 C2 120.27(12) . . ?
C4 C3 H3 119.9 . . ?
C2 C3 H3 119.9 . . ?
C33 P4 C45 103.55(5) . . ?
C33 P4 C48 96.95(5) . . ?
C45 P4 C48 102.20(6) . . ?
C33 P4 Co2 115.33(4) . . ?
C45 P4 Co2 115.67(4) . . ?
C48 P4 Co2 120.24(4) . . ?
C5 C4 C3 120.09(12) . . ?
C5 C4 H4 120.0 . . ?
C3 C4 H4 120.0 . . ?
C12 C7 C8 118.05(11) . . ?
C12 C7 Si1 127.39(9) . . ?
C8 C7 Si1 114.51(8) . . ?
C5 C6 C1 121.35(12) . . ?
C5 C6 H6 119.3 . . ?
C1 C6 H6 119.3 . . ?
C4 C5 C6 119.79(12) . . ?
C4 C5 H5 120.1 . . ?
C6 C5 H5 120.1 . . ?
C10 C9 C8 119.68(13) . . ?
C10 C9 H9 120.2 . . ?
C8 C9 H9 120.2 . . ?
C7 C8 C9 120.98(12) . . ?
C7 C8 P2 114.21(8) . . ?
C9 C8 P2 124.78(10) . . ?
C9 C10 C11 119.96(12) . . ?
C9 C10 H10 120.0 . . ?
C11 C10 H10 120.0 . . ?
C12 C11 C10 120.10(12) . . ?
C12 C11 H11 120.0 . . ?
C10 C11 H11 120.0 . . ?
C11 C12 C7 121.14(12) . . ?
C11 C12 H12 119.4 . . ?
C7 C12 H12 119.4 . . ?
Si1 C13 H13A 109.5 . . ?
Si1 C13 H13B 109.5 . . ?
H13A C13 H13B 109.5 . . ?
Si1 C13 H13C 109.5 . . ?
H13A C13 H13C 109.5 . . ?
H13B C13 H13C 109.5 . . ?
C15 C14 C16 111.61(12) . . ?
C15 C14 P1 111.38(9) . . ?
C16 C14 P1 111.13(9) . . ?
C15 C14 H14 107.5 . . ?
C16 C14 H14 107.5 . . ?
P1 C14 H14 107.5 . . ?
C14 C15 H15A 109.5 . . ?
C14 C15 H15B 109.5 . . ?
H15A C15 H15B 109.5 . . ?
C14 C15 H15C 109.5 . . ?
H15A C15 H15C 109.5 . . ?
H15B C15 H15C 109.5 . . ?
C14 C16 H16A 109.5 . . ?
C14 C16 H16B 109.5 . . ?
H16A C16 H16B 109.5 . . ?
C14 C16 H16C 109.5 . . ?
H16A C16 H16C 109.5 . . ?
H16B C16 H16C 109.5 . . ?
C18 C17 C19 110.56(11) . . ?
C18 C17 P1 109.37(8) . . ?
C19 C17 P1 115.96(9) . . ?
C18 C17 H17 106.8 . . ?
C19 C17 H17 106.8 . . ?
P1 C17 H17 106.8 . . ?
C17 C18 H18A 109.5 . . ?
C17 C18 H18B 109.5 . . ?
H18A C18 H18B 109.5 . . ?
C17 C18 H18C 109.5 . . ?
H18A C18 H18C 109.5 . . ?
H18B C18 H18C 109.5 . . ?
C17 C19 H19A 109.5 . . ?
C17 C19 H19B 109.5 . . ?
H19A C19 H19B 109.5 . . ?
C17 C19 H19C 109.5 . . ?
H19A C19 H19C 109.5 . . ?
H19B C19 H19C 109.5 . . ?
C21 C20 C22 109.72(13) . . ?
C21 C20 P2 112.22(10) . . ?
C22 C20 P2 110.24(9) . . ?
C21 C20 H20 108.2 . . ?
C22 C20 H20 108.2 . . ?
P2 C20 H20 108.2 . . ?
C20 C21 H21A 109.5 . . ?
C20 C21 H21B 109.5 . . ?
H21A C21 H21B 109.5 . . ?
C20 C21 H21C 109.5 . . ?
H21A C21 H21C 109.5 . . ?
H21B C21 H21C 109.5 . . ?
C20 C22 H22A 109.5 . . ?
C20 C22 H22B 109.5 . . ?
H22A C22 H22B 109.5 . . ?
C20 C22 H22C 109.5 . . ?
H22A C22 H22C 109.5 . . ?
H22B C22 H22C 109.5 . . ?
C25 C23 C24 111.50(12) . . ?
C25 C23 P2 113.36(10) . . ?
C24 C23 P2 109.30(9) . . ?
C25 C23 H23 107.5 . . ?
C24 C23 H23 107.5 . . ?
P2 C23 H23 107.5 . . ?
C23 C24 H24A 109.5 . . ?
C23 C24 H24B 109.5 . . ?
H24A C24 H24B 109.5 . . ?
C23 C24 H24C 109.5 . . ?
H24A C24 H24C 109.5 . . ?
H24B C24 H24C 109.5 . . ?
C23 C25 H25A 109.5 . . ?
C23 C25 H25B 109.5 . . ?
H25A C25 H25B 109.5 . . ?
C23 C25 H25C 109.5 . . ?
H25A C25 H25C 109.5 . . ?
H25B C25 H25C 109.5 . . ?
C27 C26 C31 118.13(11) . . ?
C27 C26 Si2 114.15(8) . . ?
C31 C26 Si2 127.71(9) . . ?
C26 C27 C28 120.59(11) . . ?
C26 C27 P3 114.21(9) . . ?
C28 C27 P3 125.15(9) . . ?
C29 C28 C27 119.81(13) . . ?
C29 C28 H28 120.1 . . ?
C27 C28 H28 120.1 . . ?
C28 C29 C30 120.20(13) . . ?
C28 C29 H29 119.9 . . ?
C30 C29 H29 119.9 . . ?
C31 C30 C29 119.96(13) . . ?
C31 C30 H30 120.0 . . ?
C29 C30 H30 120.0 . . ?
C30 C31 C26 121.21(12) . . ?
C30 C31 H31 119.4 . . ?
C26 C31 H31 119.4 . . ?
C37 C32 C33 117.94(10) . . ?
C37 C32 Si2 127.81(9) . . ?
C33 C32 Si2 114.14(8) . . ?
C34 C33 C32 120.81(10) . . ?
C34 C33 P4 124.93(9) . . ?
C32 C33 P4 113.96(8) . . ?
C35 C34 C33 119.96(11) . . ?
C35 C34 H34 120.0 . . ?
C33 C34 H34 120.0 . . ?
C34 C35 C36 119.88(11) . . ?
C34 C35 H35 120.1 . . ?
C36 C35 H35 120.1 . . ?
C37 C36 C35 120.25(11) . . ?
C37 C36 H36 119.9 . . ?
C35 C36 H36 119.9 . . ?
C36 C37 C32 121.08(11) . . ?
C36 C37 H37 119.5 . . ?
C32 C37 H37 119.5 . . ?
Si2 C38 H38A 109.5 . . ?
Si2 C38 H38B 109.5 . . ?
H38A C38 H38B 109.5 . . ?
Si2 C38 H38C 109.5 . . ?
H38A C38 H38C 109.5 . . ?
H38B C38 H38C 109.5 . . ?
C41 C39 C40 109.72(12) . . ?
C41 C39 P3 111.43(9) . . ?
C40 C39 P3 111.18(9) . . ?
C41 C39 H39 108.1 . . ?
C40 C39 H39 108.1 . . ?
P3 C39 H39 108.1 . . ?
C39 C40 H40A 109.5 . . ?
C39 C40 H40B 109.5 . . ?
H40A C40 H40B 109.5 . . ?
C39 C40 H40C 109.5 . . ?
H40A C40 H40C 109.5 . . ?
H40B C40 H40C 109.5 . . ?
C39 C41 H41A 109.5 . . ?
C39 C41 H41B 109.5 . . ?
H41A C41 H41B 109.5 . . ?
C39 C41 H41C 109.5 . . ?
H41A C41 H41C 109.5 . . ?
H41B C41 H41C 109.5 . . ?
C44 C42 C43 110.52(12) . . ?
C44 C42 P3 113.07(9) . . ?
C43 C42 P3 108.92(8) . . ?
C44 C42 H42 108.1 . . ?
C43 C42 H42 108.1 . . ?
P3 C42 H42 108.1 . . ?
C42 C43 H43A 109.5 . . ?
C42 C43 H43B 109.5 . . ?
H43A C43 H43B 109.5 . . ?
C42 C43 H43C 109.5 . . ?
H43A C43 H43C 109.5 . . ?
H43B C43 H43C 109.5 . . ?
C42 C44 H44A 109.5 . . ?
C42 C44 H44B 109.5 . . ?
H44A C44 H44B 109.5 . . ?
C42 C44 H44C 109.5 . . ?
H44A C44 H44C 109.5 . . ?
H44B C44 H44C 109.5 . . ?
C46 C45 C47 109.72(11) . . ?
C46 C45 P4 111.74(9) . . ?
C47 C45 P4 111.78(9) . . ?
C46 C45 H45 107.8 . . ?
C47 C45 H45 107.8 . . ?
P4 C45 H45 107.8 . . ?
C45 C46 H46A 109.5 . . ?
C45 C46 H46B 109.5 . . ?
H46A C46 H46B 109.5 . . ?
C45 C46 H46C 109.5 . . ?
H46A C46 H46C 109.5 . . ?
H46B C46 H46C 109.5 . . ?
C45 C47 H47A 109.5 . . ?
C45 C47 H47B 109.5 . . ?
H47A C47 H47B 109.5 . . ?
C45 C47 H47C 109.5 . . ?
H47A C47 H47C 109.5 . . ?
H47B C47 H47C 109.5 . . ?
C50 C48 C49 110.81(12) . . ?
C50 C48 P4 114.24(9) . . ?
C49 C48 P4 108.67(9) . . ?
C50 C48 H48 107.6 . . ?
C49 C48 H48 107.6 . . ?
P4 C48 H48 107.6 . . ?
C48 C49 H49A 109.5 . . ?
C48 C49 H49B 109.5 . . ?
H49A C49 H49B 109.5 . . ?
C48 C49 H49C 109.5 . . ?
H49A C49 H49C 109.5 . . ?
H49B C49 H49C 109.5 . . ?
C48 C50 H50A 109.5 . . ?
C48 C50 H50B 109.5 . . ?
H50A C50 H50B 109.5 . . ?
C48 C50 H50C 109.5 . . ?
H50A C50 H50C 109.5 . . ?
H50B C50 H50C 109.5 . . ?

loop_
_geom_bond_atom_site_label_1
_geom_bond_atom_site_label_2
_geom_bond_distance
_geom_bond_site_symmetry_2
_geom_bond_publ_flag
Co1 N1 1.8034(10) . ?
Co1 P2 2.1701(3) . ?
Co1 P1 2.1713(3) . ?
Co1 Si1 2.2391(4) . ?
C1 C6 1.4019(17) . ?
C1 C2 1.4055(16) . ?
C1 Si1 1.9013(12) . ?
N1 N2 1.1466(13) . ?
Si1 C13 1.8995(12) . ?
Si1 C7 1.9002(12) . ?
P1 C2 1.8328(12) . ?
P1 C14 1.8591(12) . ?
P1 C17 1.8729(12) . ?
Co2 N2 1.8106(10) . ?
Co2 P4 2.1737(3) . ?
Co2 P3 2.1849(3) . ?
Co2 Si2 2.2354(3) . ?
C2 C3 1.4015(16) . ?
Si2 C38 1.8966(13) . ?
Si2 C32 1.8987(11) . ?
Si2 C26 1.8995(12) . ?
P2 C8 1.8348(12) . ?
P2 C20 1.8659(13) . ?
P2 C23 1.8688(13) . ?
P3 C27 1.8297(12) . ?
P3 C39 1.8709(12) . ?
P3 C42 1.8719(12) . ?
C3 C4 1.3880(19) . ?
C3 H3 0.9500 . ?
P4 C33 1.8346(11) . ?
P4 C45 1.8681(12) . ?
P4 C48 1.8757(12) . ?
C4 C5 1.386(2) . ?
C4 H4 0.9500 . ?
C7 C12 1.3980(16) . ?
C7 C8 1.3992(17) . ?
C6 C5 1.3933(18) . ?
C6 H6 0.9500 . ?
C5 H5 0.9500 . ?
C9 C10 1.387(2) . ?
C9 C8 1.4025(17) . ?
C9 H9 0.9500 . ?
C10 C11 1.389(2) . ?
C10 H10 0.9500 . ?
C11 C12 1.3892(18) . ?
C11 H11 0.9500 . ?
C12 H12 0.9500 . ?
C13 H13A 0.9800 . ?
C13 H13B 0.9800 . ?
C13 H13C 0.9800 . ?
C14 C15 1.526(2) . ?
C14 C16 1.528(2) . ?
C14 H14 1.0000 . ?
C15 H15A 0.9800 . ?
C15 H15B 0.9800 . ?
C15 H15C 0.9800 . ?
C16 H16A 0.9800 . ?
C16 H16B 0.9800 . ?
C16 H16C 0.9800 . ?
C17 C18 1.5299(18) . ?
C17 C19 1.5327(17) . ?
C17 H17 1.0000 . ?
C18 H18A 0.9800 . ?
C18 H18B 0.9800 . ?
C18 H18C 0.9800 . ?
C19 H19A 0.9800 . ?
C19 H19B 0.9800 . ?
C19 H19C 0.9800 . ?
C20 C21 1.535(2) . ?
C20 C22 1.535(2) . ?
C20 H20 1.0000 . ?
C21 H21A 0.9800 . ?
C21 H21B 0.9800 . ?
C21 H21C 0.9800 . ?
C22 H22A 0.9800 . ?
C22 H22B 0.9800 . ?
C22 H22C 0.9800 . ?
C23 C25 1.526(2) . ?
C23 C24 1.529(2) . ?
C23 H23 1.0000 . ?
C24 H24A 0.9800 . ?
C24 H24B 0.9800 . ?
C24 H24C 0.9800 . ?
C25 H25A 0.9800 . ?
C25 H25B 0.9800 . ?
C25 H25C 0.9800 . ?
C26 C27 1.4007(16) . ?
C26 C31 1.4028(17) . ?
C27 C28 1.4044(17) . ?
C28 C29 1.385(2) . ?
C28 H28 0.9500 . ?
C29 C30 1.389(2) . ?
C29 H29 0.9500 . ?
C30 C31 1.385(2) . ?
C30 H30 0.9500 . ?
C31 H31 0.9500 . ?
C32 C37 1.4034(15) . ?
C32 C33 1.4040(16) . ?
C33 C34 1.3999(16) . ?
C34 C35 1.3876(17) . ?
C34 H34 0.9500 . ?
C35 C36 1.3887(19) . ?
C35 H35 0.9500 . ?
C36 C37 1.3879(17) . ?
C36 H36 0.9500 . ?
C37 H37 0.9500 . ?
C38 H38A 0.9800 . ?
C38 H38B 0.9800 . ?
C38 H38C 0.9800 . ?
C39 C41 1.5293(19) . ?
C39 C40 1.532(2) . ?
C39 H39 1.0000 . ?
C40 H40A 0.9800 . ?
C40 H40B 0.9800 . ?
C40 H40C 0.9800 . ?
C41 H41A 0.9800 . ?
C41 H41B 0.9800 . ?
C41 H41C 0.9800 . ?
C42 C44 1.5240(18) . ?
C42 C43 1.5308(19) . ?
C42 H42 1.0000 . ?
C43 H43A 0.9800 . ?
C43 H43B 0.9800 . ?
C43 H43C 0.9800 . ?
C44 H44A 0.9800 . ?
C44 H44B 0.9800 . ?
C44 H44C 0.9800 . ?
C45 C46 1.529(2) . ?
C45 C47 1.5318(18) . ?
C45 H45 1.0000 . ?
C46 H46A 0.9800 . ?
C46 H46B 0.9800 . ?
C46 H46C 0.9800 . ?
C47 H47A 0.9800 . ?
C47 H47B 0.9800 . ?
C47 H47C 0.9800 . ?
C48 C50 1.5241(18) . ?
C48 C49 1.5285(19) . ?
C48 H48 1.0000 . ?
C49 H49A 0.9800 . ?
C49 H49B 0.9800 . ?
C49 H49C 0.9800 . ?
C50 H50A 0.9800 . ?
C50 H50B 0.9800 . ?
C50 H50C 0.9800 . ?
